data_4107792
loop_
_publ_author_name
'Soo Hyuk Choi'
'Ilia A. Guzei'
'Lara C. Spencer'
'Samuel H. Gellman'

_publ_contact_author_address
;
Department of Chemistry
University of Wisconsin-Madison
1101 University Ave
Madison, WI  53706
USA
;
_publ_contact_author_email iguzei@chem.wisc.edu
_publ_contact_author_fax 608-262-0381
_publ_contact_author_name
;
Guzei, Ilia A. 
;
_publ_contact_author_phone 608-263-4694
_publ_section_title
;
 Crystallographic Characterization of Helical Secondary Structures in
 \a/\b-Peptides with 1:1 Residue Alternation
;
_journal_name_full 'Journal of the American Chemical Society'
_journal_page_first 6544
_journal_page_last 6550
_journal_paper_doi 10.1021/ja800355p
_journal_volume 130
_journal_year 2008
_chemical_formula_moiety 'C37 H56 Cl3 N5 O8'
_chemical_formula_sum 'C37 H56 Cl3 N5 O8'
_chemical_formula_weight 805.22
_chemical_name_systematic
; 
 ? 
;
_space_group_IT_number 1
_symmetry_cell_setting triclinic
_symmetry_Int_Tables_number 1
_symmetry_space_group_name_Hall 'P 1'
_symmetry_space_group_name_H-M 'P 1'
_atom_sites_solution_hydrogens geom
_atom_sites_solution_primary direct
_atom_sites_solution_secondary difmap
_audit_creation_method
;
manual editing of the CIF file 
created by SHELXTL Ver. 6.10
and processed with modiCIfer-09152005. 
;
_cell_angle_alpha 81.0980(10)
_cell_angle_beta 80.0320(10)
_cell_angle_gamma 89.9050(10)
_cell_formula_units_Z 1
_cell_length_a 9.0136(8)
_cell_length_b 11.0459(10)
_cell_length_c 11.1448(10)
_cell_measurement_reflns_used 9411
_cell_measurement_temperature 100(2)
_cell_measurement_theta_max 26.3727
_cell_measurement_theta_min 2.2949
_cell_volume 1079.34(17)
_computing_cell_refinement 'SAINT Ver. 6.22  (Bruker-AXS, 2003)'
_computing_data_collection 'SMART Ver. 5.622 (Bruker-AXS, 2003)'
_computing_data_reduction 'SAINT Ver. 6.22'
_computing_molecular_graphics 'SHELXTL Ver. 6.10 '
_computing_publication_material 'SHELXTL Ver. 6.10 '
_computing_structure_refinement 'SHELXTL Ver. 6.10 '
_computing_structure_solution 'SHELXTL Ver. 6.10 (Bruker-AXS, 2003)'
_diffrn_ambient_temperature 100(2)
_diffrn_measured_fraction_theta_full 0.995
_diffrn_measured_fraction_theta_max 0.995
_diffrn_measurement_device_type 'Bruker CCD-1000 area detector'
_diffrn_measurement_method '0.30\% \w scans'
_diffrn_radiation_monochromator graphite
_diffrn_radiation_source 'fine-focus sealed tube'
_diffrn_radiation_type Mo-K\a
_diffrn_radiation_wavelength 0.71073
_diffrn_reflns_av_R_equivalents 0.0185
_diffrn_reflns_av_sigmaI/netI 0.0283
_diffrn_reflns_limit_h_max 11
_diffrn_reflns_limit_h_min -11
_diffrn_reflns_limit_k_max 13
_diffrn_reflns_limit_k_min -13
_diffrn_reflns_limit_l_max 13
_diffrn_reflns_limit_l_min -13
_diffrn_reflns_number 13032
_diffrn_reflns_theta_full 26.39
_diffrn_reflns_theta_max 26.39
_diffrn_reflns_theta_min 1.87
_diffrn_standards_number 0
_exptl_absorpt_coefficient_mu 0.264
_exptl_absorpt_correction_T_max 0.9179
_exptl_absorpt_correction_T_min 0.8903
_exptl_absorpt_correction_type multi-scan
_exptl_absorpt_process_details
;
SADABS  (Bruker-AXS, 2003)
;
_exptl_crystal_colour colorless
_exptl_crystal_density_diffrn 1.239
_exptl_crystal_description block
_exptl_crystal_F_000 428
_exptl_crystal_size_max 0.45
_exptl_crystal_size_mid 0.39
_exptl_crystal_size_min 0.33
_refine_diff_density_max 0.433
_refine_diff_density_min -0.345
_refine_diff_density_rms 0.044
_refine_ls_abs_structure_details 'Flack H D (1983), Acta Cryst. A39, 876-881'
_refine_ls_abs_structure_Flack 0.01(5)
_refine_ls_extinction_method none
_refine_ls_goodness_of_fit_ref 1.038
_refine_ls_hydrogen_treatment constr
_refine_ls_matrix_type full
_refine_ls_number_parameters 501
_refine_ls_number_reflns 8628
_refine_ls_number_restraints 15
_refine_ls_restrained_S_all 1.040
_refine_ls_R_factor_all 0.0422
_refine_ls_R_factor_gt 0.0405
_refine_ls_shift/su_max 0.000
_refine_ls_shift/su_mean 0.000
_refine_ls_structure_factor_coef Fsqd
_refine_ls_weighting_details 'calc w=1/[\s^2^(Fo^2^)+(0.0598P)^2^+0.4425P] where P=(Fo^2^+2Fc^2^)/3'
_refine_ls_weighting_scheme calc
_refine_ls_wR_factor_gt 0.1046
_refine_ls_wR_factor_ref 0.1068
_reflns_number_gt 8354
_reflns_number_total 8628
_reflns_threshold_expression I>2\s(I)
_cod_data_source_file ja800355p-file003.cif
_cod_data_source_block gellman39
_cod_original_sg_symbol_Hall 'P 1         '
_cod_original_sg_symbol_H-M 'P 1 '
_cod_database_code 4107792

loop_
_symmetry_equiv_pos_as_xyz
'x, y, z'

loop_
_atom_site_label
_atom_site_type_symbol
_atom_site_fract_x
_atom_site_fract_y
_atom_site_fract_z
_atom_site_U_iso_or_equiv
_atom_site_adp_type
_atom_site_occupancy
_atom_site_symmetry_multiplicity
_atom_site_calc_flag
_atom_site_refinement_flags
_atom_site_disorder_assembly
_atom_site_disorder_group
O1 O 1.18896(15) 0.44811(13) 0.45487(12) 0.0242(3) Uani 1 1 d . . .
O2 O 0.95525(15) 0.51818(13) 0.51897(13) 0.0226(3) Uani 1 1 d . . .
O3 O 0.79760(15) 0.61595(15) 0.78591(13) 0.0270(3) Uani 1 1 d . . .
O4 O 0.68646(15) 0.91780(12) 0.51875(12) 0.0208(3) Uani 1 1 d . . .
O5 O 0.34195(15) 0.74536(14) 0.59477(14) 0.0254(3) Uani 1 1 d . . .
O6 O 0.33962(15) 1.02541(12) 0.86528(13) 0.0226(3) Uani 1 1 d . . .
O7 O 0.37330(17) 1.33274(14) 0.73723(14) 0.0286(3) Uani 1 1 d . . .
O8 O 0.54792(15) 1.23956(12) 0.83653(12) 0.0198(3) Uani 1 1 d . . .
N1 N 1.12274(17) 0.47415(15) 0.64968(15) 0.0199(3) Uani 1 1 d . . .
H1 H 1.2180 0.4620 0.6552 0.024 Uiso 1 1 calc R . .
N2 N 1.02190(18) 0.70587(16) 0.68782(16) 0.0232(3) Uani 1 1 d . . .
H2 H 1.1195 0.6953 0.6693 0.028 Uiso 1 1 calc R . .
N3 N 0.73943(17) 0.72013(15) 0.50491(14) 0.0188(3) Uani 1 1 d . . .
H3 H 0.8095 0.6646 0.5027 0.023 Uiso 1 1 calc R . .
N4 N 0.51984(17) 0.71147(14) 0.71677(15) 0.0187(3) Uani 1 1 d . . .
H4 H 0.6093 0.6812 0.7219 0.022 Uiso 1 1 calc R . .
N5 N 0.54743(17) 1.04730(14) 0.71625(14) 0.0180(3) Uani 1 1 d . . .
H5 H 0.6336 1.0157 0.6878 0.022 Uiso 1 1 calc R . .
C1 C 1.1357(3) 0.5797(2) 0.2690(2) 0.0360(5) Uani 1 1 d . . .
H1A H 1.2146 0.6361 0.2796 0.054 Uiso 1 1 calc R . .
H1B H 1.0375 0.6045 0.3094 0.054 Uiso 1 1 calc R . .
H1C H 1.1351 0.5819 0.1808 0.054 Uiso 1 1 calc R . .
C2 C 1.0413(3) 0.3595(3) 0.3230(3) 0.0436(6) Uani 1 1 d . . .
H2A H 0.9455 0.3863 0.3658 0.065 Uiso 1 1 calc R . .
H2B H 1.0640 0.2782 0.3637 0.065 Uiso 1 1 calc R . .
H2C H 1.0336 0.3556 0.2370 0.065 Uiso 1 1 calc R . .
C3 C 1.3182(3) 0.4090(2) 0.2654(2) 0.0389(6) Uani 1 1 d . . .
H3A H 1.3378 0.3267 0.3058 0.058 Uiso 1 1 calc R . .
H3B H 1.3978 0.4663 0.2730 0.058 Uiso 1 1 calc R . .
H3C H 1.3167 0.4075 0.1779 0.058 Uiso 1 1 calc R . .
C4 C 1.1668(2) 0.4504(2) 0.32659(19) 0.0278(4) Uani 1 1 d . . .
C5 C 1.0784(2) 0.48267(17) 0.53906(17) 0.0187(4) Uani 1 1 d . . .
C6 C 1.0127(2) 0.48507(19) 0.76059(17) 0.0222(4) Uani 1 1 d . . .
C7 C 0.8980(2) 0.3785(2) 0.7891(2) 0.0310(5) Uani 1 1 d . . .
H7A H 0.9510 0.3009 0.7928 0.047 Uiso 1 1 calc R . .
H7B H 0.8364 0.3847 0.7242 0.047 Uiso 1 1 calc R . .
H7C H 0.8330 0.3816 0.8687 0.047 Uiso 1 1 calc R . .
C8 C 1.0987(3) 0.4850(2) 0.8678(2) 0.0321(5) Uani 1 1 d . . .
H8A H 1.1793 0.5480 0.8448 0.048 Uiso 1 1 calc R . .
H8B H 1.1425 0.4045 0.8866 0.048 Uiso 1 1 calc R . .
H8C H 1.0293 0.5024 0.9407 0.048 Uiso 1 1 calc R . .
C9 C 0.9333(2) 0.60903(19) 0.74348(18) 0.0222(4) Uani 1 1 d . . .
C10 C 0.9646(2) 0.82751(19) 0.6566(2) 0.0261(4) Uani 1 1 d . . .
H10 H 0.8647 0.8329 0.7106 0.031 Uiso 1 1 calc R . .
C11 C 1.0662(3) 0.9332(2) 0.6711(3) 0.0406(6) Uani 1 1 d . . .
H11A H 1.0561 0.9446 0.7585 0.049 Uiso 1 1 calc R . .
H11B H 1.1732 0.9196 0.6384 0.049 Uiso 1 1 calc R . .
C12 C 1.0059(3) 1.0419(2) 0.5942(3) 0.0428(6) Uani 1 1 d . . .
H12A H 1.0766 1.1135 0.5777 0.051 Uiso 1 1 calc R . .
H12B H 0.9065 1.0657 0.6358 0.051 Uiso 1 1 calc R . .
C13 C 0.9930(3) 0.9931(2) 0.4757(3) 0.0383(6) Uani 1 1 d . . .
H13A H 1.0912 1.0000 0.4190 0.046 Uiso 1 1 calc R . .
H13B H 0.9174 1.0387 0.4331 0.046 Uiso 1 1 calc R . .
C14 C 0.9427(2) 0.85718(18) 0.5189(2) 0.0246(4) Uani 1 1 d . . .
H14 H 1.0078 0.8037 0.4681 0.030 Uiso 1 1 calc R . .
C15 C 0.7790(2) 0.83556(17) 0.51199(17) 0.0193(4) Uani 1 1 d . . .
C16 C 0.5845(2) 0.68216(17) 0.50064(18) 0.0196(4) Uani 1 1 d . . .
C17 C 0.5807(2) 0.54230(19) 0.5137(2) 0.0259(4) Uani 1 1 d . . .
H17A H 0.6111 0.5072 0.5917 0.039 Uiso 1 1 calc R . .
H17B H 0.6502 0.5167 0.4449 0.039 Uiso 1 1 calc R . .
H17C H 0.4782 0.5133 0.5127 0.039 Uiso 1 1 calc R . .
C18 C 0.5403(2) 0.7389(2) 0.37780(19) 0.0276(4) Uani 1 1 d . . .
H18A H 0.6115 0.7141 0.3095 0.041 Uiso 1 1 calc R . .
H18B H 0.5427 0.8284 0.3708 0.041 Uiso 1 1 calc R . .
H18C H 0.4384 0.7103 0.3745 0.041 Uiso 1 1 calc R . .
C19 C 0.4709(2) 0.71846(16) 0.60908(17) 0.0183(4) Uani 1 1 d . . .
C20 C 0.4326(2) 0.75137(16) 0.82581(17) 0.0181(4) Uani 1 1 d . . .
H20 H 0.3315 0.7782 0.8080 0.022 Uiso 1 1 calc R . .
C21 C 0.4114(2) 0.65196(18) 0.94197(19) 0.0253(4) Uani 1 1 d . . .
H21A H 0.3048 0.6458 0.9836 0.030 Uiso 1 1 calc R . .
H21B H 0.4418 0.5711 0.9195 0.030 Uiso 1 1 calc R . .
C22 C 0.5123(2) 0.69281(19) 1.02590(19) 0.0266(4) Uani 1 1 d . . .
H22A H 0.4752 0.6584 1.1134 0.032 Uiso 1 1 calc R . .
H22B H 0.6176 0.6681 1.0022 0.032 Uiso 1 1 calc R . .
C23 C 0.4996(2) 0.83183(18) 1.00357(19) 0.0247(4) Uani 1 1 d . . .
H23A H 0.5812 0.8725 1.0330 0.030 Uiso 1 1 calc R . .
H23B H 0.4010 0.8575 1.0447 0.030 Uiso 1 1 calc R . .
C24 C 0.5155(2) 0.86025(17) 0.86318(17) 0.0194(4) Uani 1 1 d . . .
H24 H 0.6249 0.8579 0.8271 0.023 Uiso 1 1 calc R . .
C25 C 0.4579(2) 0.98421(17) 0.81528(17) 0.0188(4) Uani 1 1 d . . .
C26 C 0.5077(2) 1.16621(17) 0.65384(17) 0.0187(4) Uani 1 1 d . . .
C27 C 0.6495(2) 1.22087(17) 0.56495(18) 0.0215(4) Uani 1 1 d . . .
H27A H 0.6857 1.1634 0.5082 0.032 Uiso 1 1 calc R . .
H27B H 0.7280 1.2355 0.6122 0.032 Uiso 1 1 calc R . .
H27C H 0.6252 1.2985 0.5177 0.032 Uiso 1 1 calc R . .
C28 C 0.3778(2) 1.1538(2) 0.5856(2) 0.0288(4) Uani 1 1 d . . .
H28A H 0.2884 1.1207 0.6447 0.043 Uiso 1 1 calc R . .
H28B H 0.4054 1.0981 0.5253 0.043 Uiso 1 1 calc R . .
H28C H 0.3560 1.2344 0.5429 0.043 Uiso 1 1 calc R . .
C29 C 0.4646(2) 1.25397(17) 0.74748(17) 0.0187(4) Uani 1 1 d . . .
C30 C 0.5106(2) 1.31652(19) 0.9323(2) 0.0256(4) Uani 1 1 d . . .
H30A H 0.4028 1.3373 0.9417 0.031 Uiso 1 1 calc R . .
H30B H 0.5718 1.3936 0.9101 0.031 Uiso 1 1 calc R . .
C31 C 0.5438(2) 1.2453(2) 1.0504(2) 0.0279(4) Uani 1 1 d . . .
C32 C 0.6498(3) 1.2874(3) 1.1117(2) 0.0363(5) Uani 1 1 d . . .
H32 H 0.7028 1.3629 1.0793 0.044 Uiso 1 1 calc R . .
C33 C 0.6789(3) 1.2189(3) 1.2209(2) 0.0445(7) Uani 1 1 d . . .
H33 H 0.7522 1.2476 1.2623 0.053 Uiso 1 1 calc R . .
C34 C 0.6017(3) 1.1099(3) 1.2690(2) 0.0442(6) Uani 1 1 d . . .
H34 H 0.6228 1.0629 1.3427 0.053 Uiso 1 1 calc R . .
C35 C 0.4941(4) 1.0695(2) 1.2100(2) 0.0457(7) Uani 1 1 d . . .
H35 H 0.4388 0.9954 1.2442 0.055 Uiso 1 1 calc R . .
C36 C 0.4655(3) 1.1366(2) 1.1001(2) 0.0360(5) Uani 1 1 d . . .
H36 H 0.3919 1.1075 1.0592 0.043 Uiso 1 1 calc R . .
C37 C 0.0184(4) 0.9379(3) 0.0229(3) 0.0399(7) Uani 0.807(3) 1 d PDU A 1
H37 H 0.1173 0.9611 -0.0322 0.048 Uiso 0.807(3) 1 calc PR A 1
Cl1 Cl -0.11729(17) 1.04388(12) -0.02261(16) 0.0619(4) Uani 0.807(3) 1 d PDU A 1
Cl2 Cl 0.04130(17) 0.93922(16) 0.17556(10) 0.0857(5) Uani 0.807(3) 1 d PDU A 1
Cl3 Cl -0.03463(11) 0.78984(8) 0.00376(10) 0.0546(3) Uani 0.807(3) 1 d PDU A 1
C37A C 0.043(4) 1.0152(18) 0.037(3) 0.160(3) Uiso 0.193(3) 1 d PD A 2
H37A H 0.1302 1.0105 -0.0308 0.192 Uiso 0.193(3) 1 calc PR A 2
Cl1A Cl -0.116(2) 1.0464(18) -0.026(2) 0.160(3) Uiso 0.193(3) 1 d PD A 2
Cl3A Cl 0.0151(15) 0.8753(13) 0.1282(14) 0.160(3) Uiso 0.193(3) 1 d PD A 2
Cl2A Cl 0.0709(15) 1.1420(12) 0.1060(13) 0.160(3) Uiso 0.193(3) 1 d PD A 2

loop_
_atom_site_aniso_label
_atom_site_aniso_U_11
_atom_site_aniso_U_22
_atom_site_aniso_U_33
_atom_site_aniso_U_23
_atom_site_aniso_U_13
_atom_site_aniso_U_12
O1 0.0244(7) 0.0276(7) 0.0195(7) -0.0044(5) -0.0006(5) 0.0085(6)
O2 0.0213(7) 0.0258(7) 0.0213(7) -0.0052(5) -0.0040(5) 0.0056(5)
O3 0.0143(6) 0.0413(9) 0.0261(7) -0.0090(6) -0.0023(5) 0.0061(6)
O4 0.0212(6) 0.0186(6) 0.0230(7) -0.0041(5) -0.0043(5) 0.0035(5)
O5 0.0172(7) 0.0307(8) 0.0293(8) -0.0054(6) -0.0062(5) 0.0045(5)
O6 0.0217(7) 0.0198(7) 0.0246(7) -0.0036(5) 0.0010(5) 0.0021(5)
O7 0.0296(8) 0.0301(8) 0.0257(7) -0.0024(6) -0.0055(6) 0.0147(6)
O8 0.0212(6) 0.0189(6) 0.0217(7) -0.0074(5) -0.0061(5) 0.0061(5)
N1 0.0157(7) 0.0233(8) 0.0208(8) -0.0035(6) -0.0037(6) 0.0035(6)
N2 0.0134(7) 0.0264(9) 0.0325(9) -0.0115(7) -0.0055(6) 0.0059(6)
N3 0.0168(7) 0.0193(8) 0.0198(8) -0.0045(6) -0.0003(6) 0.0035(6)
N4 0.0161(7) 0.0196(7) 0.0204(8) -0.0043(6) -0.0023(6) 0.0045(6)
N5 0.0200(7) 0.0152(7) 0.0187(7) -0.0031(6) -0.0023(6) 0.0023(6)
C1 0.0382(12) 0.0404(13) 0.0239(11) 0.0041(9) 0.0009(9) 0.0105(10)
C2 0.0546(16) 0.0437(14) 0.0345(13) -0.0198(11) -0.0015(11) -0.0073(12)
C3 0.0472(14) 0.0383(13) 0.0257(12) -0.0053(9) 0.0087(10) 0.0126(11)
C4 0.0335(11) 0.0302(11) 0.0187(9) -0.0058(8) -0.0002(8) 0.0044(9)
C5 0.0186(9) 0.0160(8) 0.0205(9) -0.0028(7) -0.0007(7) 0.0013(7)
C6 0.0185(9) 0.0309(10) 0.0173(9) -0.0045(8) -0.0028(7) 0.0031(8)
C7 0.0276(11) 0.0325(11) 0.0288(11) 0.0012(9) 0.0011(8) -0.0025(9)
C8 0.0288(10) 0.0482(13) 0.0221(10) -0.0087(9) -0.0097(8) 0.0128(9)
C9 0.0195(9) 0.0314(10) 0.0193(9) -0.0099(8) -0.0081(7) 0.0053(8)
C10 0.0196(9) 0.0258(10) 0.0369(11) -0.0138(8) -0.0086(8) 0.0055(8)
C11 0.0311(12) 0.0274(11) 0.0738(18) -0.0206(12) -0.0266(12) 0.0079(9)
C12 0.0260(11) 0.0272(11) 0.082(2) -0.0147(12) -0.0234(12) 0.0047(9)
C13 0.0225(10) 0.0246(11) 0.0634(17) 0.0006(10) -0.0022(10) -0.0060(8)
C14 0.0173(9) 0.0221(10) 0.0328(11) -0.0042(8) 0.0003(7) 0.0009(7)
C15 0.0199(9) 0.0212(9) 0.0159(8) -0.0037(7) -0.0004(7) 0.0011(7)
C16 0.0192(9) 0.0190(9) 0.0212(9) -0.0066(7) -0.0027(7) 0.0009(7)
C17 0.0252(10) 0.0219(10) 0.0319(11) -0.0102(8) -0.0030(8) -0.0003(8)
C18 0.0299(11) 0.0323(11) 0.0221(10) -0.0057(8) -0.0076(8) 0.0017(8)
C19 0.0186(9) 0.0138(8) 0.0216(9) -0.0024(7) -0.0012(7) -0.0006(7)
C20 0.0196(9) 0.0153(8) 0.0182(9) -0.0022(7) -0.0003(7) 0.0026(7)
C21 0.0326(10) 0.0186(9) 0.0217(9) 0.0017(7) -0.0009(8) -0.0036(8)
C22 0.0303(10) 0.0256(10) 0.0215(10) 0.0020(8) -0.0029(8) 0.0030(8)
C23 0.0296(10) 0.0223(10) 0.0221(9) -0.0026(8) -0.0055(8) -0.0002(8)
C24 0.0177(8) 0.0175(9) 0.0221(9) -0.0026(7) -0.0014(7) -0.0006(7)
C25 0.0202(9) 0.0158(8) 0.0212(9) -0.0044(7) -0.0047(7) -0.0007(7)
C26 0.0210(9) 0.0176(9) 0.0173(9) -0.0008(7) -0.0044(7) 0.0015(7)
C27 0.0254(10) 0.0166(8) 0.0213(9) -0.0029(7) -0.0007(7) 0.0008(7)
C28 0.0279(10) 0.0317(11) 0.0295(11) -0.0036(9) -0.0133(8) -0.0018(8)
C29 0.0173(8) 0.0180(9) 0.0193(9) -0.0006(7) -0.0009(7) 0.0008(7)
C30 0.0274(10) 0.0254(10) 0.0278(10) -0.0137(8) -0.0071(8) 0.0084(8)
C31 0.0295(10) 0.0312(11) 0.0265(10) -0.0155(9) -0.0052(8) 0.0118(8)
C32 0.0285(11) 0.0540(15) 0.0280(11) -0.0161(10) -0.0009(9) -0.0006(10)
C33 0.0341(13) 0.078(2) 0.0271(11) -0.0228(12) -0.0088(9) 0.0115(13)
C34 0.0584(16) 0.0543(16) 0.0255(11) -0.0155(11) -0.0147(11) 0.0258(13)
C35 0.0771(19) 0.0304(12) 0.0343(13) -0.0101(10) -0.0179(13) 0.0130(12)
C36 0.0527(14) 0.0307(12) 0.0313(12) -0.0120(9) -0.0193(10) 0.0084(10)
C37 0.0429(17) 0.0398(17) 0.0335(15) -0.0041(13) 0.0015(12) -0.0049(13)
Cl1 0.0562(6) 0.0376(5) 0.0789(7) -0.0031(4) 0.0183(5) 0.0159(4)
Cl2 0.1012(10) 0.1144(11) 0.0384(5) -0.0201(6) 0.0035(5) -0.0217(8)
Cl3 0.0610(6) 0.0332(4) 0.0659(6) -0.0021(4) -0.0055(4) -0.0009(4)

loop_
_atom_type_symbol
_atom_type_description
_atom_type_scat_dispersion_real
_atom_type_scat_dispersion_imag
_atom_type_scat_source
C C 0.0033 0.0016 'International Tables Vol C Tables 4.2.6.8 and 6.1.1.4'
H H 0.0000 0.0000 'International Tables Vol C Tables 4.2.6.8 and 6.1.1.4'
N N 0.0061 0.0033 'International Tables Vol C Tables 4.2.6.8 and 6.1.1.4'
O O 0.0106 0.0060 'International Tables Vol C Tables 4.2.6.8 and 6.1.1.4'
Cl Cl 0.1484 0.1585 'International Tables Vol C Tables 4.2.6.8 and 6.1.1.4'

loop_
_geom_angle_atom_site_label_1
_geom_angle_atom_site_label_2
_geom_angle_atom_site_label_3
_geom_angle
C5 O1 C4 120.30(15)
C29 O8 C30 116.10(14)
C5 N1 C6 120.17(15)
C5 N1 H1 119.9
C6 N1 H1 119.9
C9 N2 C10 123.12(16)
C9 N2 H2 118.4
C10 N2 H2 118.4
C15 N3 C16 123.08(15)
C15 N3 H3 118.5
C16 N3 H3 118.5
C19 N4 C20 123.38(15)
C19 N4 H4 118.3
C20 N4 H4 118.3
C25 N5 C26 122.83(16)
C25 N5 H5 118.6
C26 N5 H5 118.6
C4 C1 H1A 109.5
C4 C1 H1B 109.5
H1A C1 H1B 109.5
C4 C1 H1C 109.5
H1A C1 H1C 109.5
H1B C1 H1C 109.5
C4 C2 H2A 109.5
C4 C2 H2B 109.5
H2A C2 H2B 109.5
C4 C2 H2C 109.5
H2A C2 H2C 109.5
H2B C2 H2C 109.5
C4 C3 H3A 109.5
C4 C3 H3B 109.5
H3A C3 H3B 109.5
C4 C3 H3C 109.5
H3A C3 H3C 109.5
H3B C3 H3C 109.5
O1 C4 C1 110.43(17)
O1 C4 C3 102.24(17)
C1 C4 C3 110.72(19)
O1 C4 C2 109.85(18)
C1 C4 C2 112.2(2)
C3 C4 C2 110.9(2)
O2 C5 O1 125.21(17)
O2 C5 N1 124.35(17)
O1 C5 N1 110.44(15)
N1 C6 C7 110.51(17)
N1 C6 C8 107.90(16)
C7 C6 C8 110.26(18)
N1 C6 C9 110.02(16)
C7 C6 C9 110.80(16)
C8 C6 C9 107.25(17)
C6 C7 H7A 109.5
C6 C7 H7B 109.5
H7A C7 H7B 109.5
C6 C7 H7C 109.5
H7A C7 H7C 109.5
H7B C7 H7C 109.5
C6 C8 H8A 109.5
C6 C8 H8B 109.5
H8A C8 H8B 109.5
C6 C8 H8C 109.5
H8A C8 H8C 109.5
H8B C8 H8C 109.5
O3 C9 N2 123.78(19)
O3 C9 C6 120.31(18)
N2 C9 C6 115.79(16)
N2 C10 C11 115.07(17)
N2 C10 C14 113.00(16)
C11 C10 C14 103.61(19)
N2 C10 H10 108.3
C11 C10 H10 108.3
C14 C10 H10 108.3
C12 C11 C10 102.18(18)
C12 C11 H11A 111.3
C10 C11 H11A 111.3
C12 C11 H11B 111.3
C10 C11 H11B 111.3
H11A C11 H11B 109.2
C11 C12 C13 102.8(2)
C11 C12 H12A 111.2
C13 C12 H12A 111.2
C11 C12 H12B 111.2
C13 C12 H12B 111.2
H12A C12 H12B 109.1
C12 C13 C14 104.4(2)
C12 C13 H13A 110.9
C14 C13 H13A 110.9
C12 C13 H13B 110.9
C14 C13 H13B 110.9
H13A C13 H13B 108.9
C15 C14 C13 112.03(17)
C15 C14 C10 109.18(16)
C13 C14 C10 105.72(18)
C15 C14 H14 109.9
C13 C14 H14 109.9
C10 C14 H14 109.9
O4 C15 N3 122.27(17)
O4 C15 C14 121.84(17)
N3 C15 C14 115.80(16)
N3 C16 C17 107.07(15)
N3 C16 C18 110.15(16)
C17 C16 C18 110.28(16)
N3 C16 C19 111.67(15)
C17 C16 C19 107.72(16)
C18 C16 C19 109.89(16)
C16 C17 H17A 109.5
C16 C17 H17B 109.5
H17A C17 H17B 109.5
C16 C17 H17C 109.5
H17A C17 H17C 109.5
H17B C17 H17C 109.5
C16 C18 H18A 109.5
C16 C18 H18B 109.5
H18A C18 H18B 109.5
C16 C18 H18C 109.5
H18A C18 H18C 109.5
H18B C18 H18C 109.5
O5 C19 N4 124.07(17)
O5 C19 C16 119.83(17)
N4 C19 C16 115.99(16)
N4 C20 C21 113.69(15)
N4 C20 C24 110.61(14)
C21 C20 C24 104.40(15)
N4 C20 H20 109.3
C21 C20 H20 109.3
C24 C20 H20 109.3
C22 C21 C20 105.84(16)
C22 C21 H21A 110.6
C20 C21 H21A 110.6
C22 C21 H21B 110.6
C20 C21 H21B 110.6
H21A C21 H21B 108.7
C23 C22 C21 102.55(16)
C23 C22 H22A 111.3
C21 C22 H22A 111.3
C23 C22 H22B 111.3
C21 C22 H22B 111.3
H22A C22 H22B 109.2
C22 C23 C24 102.29(16)
C22 C23 H23A 111.3
C24 C23 H23A 111.3
C22 C23 H23B 111.3
C24 C23 H23B 111.3
H23A C23 H23B 109.2
C25 C24 C23 114.49(16)
C25 C24 C20 112.80(15)
C23 C24 C20 105.27(15)
C25 C24 H24 108.0
C23 C24 H24 108.0
C20 C24 H24 108.0
O6 C25 N5 122.59(17)
O6 C25 C24 122.50(17)
N5 C25 C24 114.89(16)
N5 C26 C28 111.48(16)
N5 C26 C29 110.20(14)
C28 C26 C29 109.34(16)
N5 C26 C27 107.30(15)
C28 C26 C27 111.22(16)
C29 C26 C27 107.20(15)
C26 C27 H27A 109.5
C26 C27 H27B 109.5
H27A C27 H27B 109.5
C26 C27 H27C 109.5
H27A C27 H27C 109.5
H27B C27 H27C 109.5
C26 C28 H28A 109.5
C26 C28 H28B 109.5
H28A C28 H28B 109.5
C26 C28 H28C 109.5
H28A C28 H28C 109.5
H28B C28 H28C 109.5
O7 C29 O8 123.59(18)
O7 C29 C26 123.71(17)
O8 C29 C26 112.51(15)
O8 C30 C31 107.47(16)
O8 C30 H30A 110.2
C31 C30 H30A 110.2
O8 C30 H30B 110.2
C31 C30 H30B 110.2
H30A C30 H30B 108.5
C36 C31 C32 119.2(2)
C36 C31 C30 119.39(19)
C32 C31 C30 121.4(2)
C31 C32 C33 120.1(3)
C31 C32 H32 120.0
C33 C32 H32 120.0
C34 C33 C32 120.3(2)
C34 C33 H33 119.8
C32 C33 H33 119.8
C35 C34 C33 119.7(2)
C35 C34 H34 120.1
C33 C34 H34 120.1
C34 C35 C36 120.3(3)
C34 C35 H35 119.8
C36 C35 H35 119.8
C31 C36 C35 120.3(2)
C31 C36 H36 119.8
C35 C36 H36 119.8
Cl2 C37 Cl3 110.23(18)
Cl2 C37 Cl1 112.09(19)
Cl3 C37 Cl1 109.50(19)
Cl2 C37 H37 108.3
Cl3 C37 H37 108.3
Cl1 C37 H37 108.3
Cl3A C37A Cl1A 107.4(16)
Cl3A C37A Cl2A 118.5(17)
Cl1A C37A Cl2A 104.5(16)
Cl3A C37A H37A 108.7
Cl1A C37A H37A 108.7
Cl2A C37A H37A 108.7

loop_
_geom_bond_atom_site_label_1
_geom_bond_atom_site_label_2
_geom_bond_distance
O1 C5 1.344(2)
O1 C4 1.474(2)
O2 C5 1.222(2)
O3 C9 1.239(2)
O4 C15 1.234(2)
O5 C19 1.230(2)
O6 C25 1.235(2)
O7 C29 1.203(2)
O8 C29 1.335(2)
O8 C30 1.459(2)
N1 C5 1.350(2)
N1 C6 1.466(2)
N1 H1 0.8800
N2 C9 1.339(3)
N2 C10 1.452(3)
N2 H2 0.8800
N3 C15 1.342(3)
N3 C16 1.470(2)
N3 H3 0.8800
N4 C19 1.340(3)
N4 C20 1.457(2)
N4 H4 0.8800
N5 C25 1.346(2)
N5 C26 1.463(2)
N5 H5 0.8800
C1 C4 1.520(3)
C1 H1A 0.9800
C1 H1B 0.9800
C1 H1C 0.9800
C2 C4 1.523(3)
C2 H2A 0.9800
C2 H2B 0.9800
C2 H2C 0.9800
C3 C4 1.520(3)
C3 H3A 0.9800
C3 H3B 0.9800
C3 H3C 0.9800
C6 C7 1.526(3)
C6 C8 1.533(3)
C6 C9 1.545(3)
C7 H7A 0.9800
C7 H7B 0.9800
C7 H7C 0.9800
C8 H8A 0.9800
C8 H8B 0.9800
C8 H8C 0.9800
C10 C11 1.530(3)
C10 C14 1.565(3)
C10 H10 1.0000
C11 C12 1.521(4)
C11 H11A 0.9900
C11 H11B 0.9900
C12 C13 1.524(4)
C12 H12A 0.9900
C12 H12B 0.9900
C13 C14 1.548(3)
C13 H13A 0.9900
C13 H13B 0.9900
C14 C15 1.512(3)
C14 H14 1.0000
C16 C17 1.529(3)
C16 C18 1.532(3)
C16 C19 1.546(3)
C17 H17A 0.9800
C17 H17B 0.9800
C17 H17C 0.9800
C18 H18A 0.9800
C18 H18B 0.9800
C18 H18C 0.9800
C20 C21 1.547(3)
C20 C24 1.564(3)
C20 H20 1.0000
C21 C22 1.527(3)
C21 H21A 0.9900
C21 H21B 0.9900
C22 C23 1.524(3)
C22 H22A 0.9900
C22 H22B 0.9900
C23 C24 1.529(3)
C23 H23A 0.9900
C23 H23B 0.9900
C24 C25 1.516(3)
C24 H24 1.0000
C26 C28 1.519(3)
C26 C29 1.533(3)
C26 C27 1.536(3)
C27 H27A 0.9800
C27 H27B 0.9800
C27 H27C 0.9800
C28 H28A 0.9800
C28 H28B 0.9800
C28 H28C 0.9800
C30 C31 1.502(3)
C30 H30A 0.9900
C30 H30B 0.9900
C31 C36 1.381(4)
C31 C32 1.386(3)
C32 C33 1.396(4)
C32 H32 0.9500
C33 C34 1.376(5)
C33 H33 0.9500
C34 C35 1.374(4)
C34 H34 0.9500
C35 C36 1.394(3)
C35 H35 0.9500
C36 H36 0.9500
C37 Cl2 1.751(3)
C37 Cl3 1.759(3)
C37 Cl1 1.775(4)
C37 H37 1.0000
C37A Cl3A 1.704(19)
C37A Cl1A 1.718(19)
C37A Cl2A 1.734(19)
C37A H37A 1.0000

loop_
_geom_hbond_atom_site_label_D
_geom_hbond_atom_site_label_H
_geom_hbond_atom_site_label_A
_geom_hbond_distance_DH
_geom_hbond_distance_HA
_geom_hbond_distance_DA
_geom_hbond_angle_DHA
_geom_hbond_site_symmetry_A
N1 H1 O7 0.88 2.21 2.962(2) 143.7 1_645
N2 H2 O5 0.88 2.07 2.901(2) 156.3 1_655
N3 H3 O2 0.88 2.09 2.961(2) 171.7 .
N4 H4 O3 0.88 2.04 2.895(2) 163.5 .
N5 H5 O4 0.88 2.29 2.911(2) 127.1 .

loop_
_geom_torsion_atom_site_label_1
_geom_torsion_atom_site_label_2
_geom_torsion_atom_site_label_3
_geom_torsion_atom_site_label_4
_geom_torsion
C5 O1 C4 C1 60.5(2)
C5 O1 C4 C3 178.33(17)
C5 O1 C4 C2 -63.8(2)
C4 O1 C5 O2 -0.4(3)
C4 O1 C5 N1 -179.68(16)
C6 N1 C5 O2 12.0(3)
C6 N1 C5 O1 -168.70(16)
C5 N1 C6 C7 65.1(2)
C5 N1 C6 C8 -174.24(17)
C5 N1 C6 C9 -57.5(2)
C10 N2 C9 O3 -8.3(3)
C10 N2 C9 C6 175.57(17)
N1 C6 C9 O3 142.80(17)
C7 C6 C9 O3 20.3(2)
C8 C6 C9 O3 -100.1(2)
N1 C6 C9 N2 -41.0(2)
C7 C6 C9 N2 -163.47(17)
C8 C6 C9 N2 76.1(2)
C9 N2 C10 C11 143.4(2)
C9 N2 C10 C14 -97.9(2)
N2 C10 C11 C12 162.0(2)
C14 C10 C11 C12 38.2(2)
C10 C11 C12 C13 -46.7(2)
C11 C12 C13 C14 36.4(2)
C12 C13 C14 C15 106.3(2)
C12 C13 C14 C10 -12.5(2)
N2 C10 C14 C15 98.31(19)
C11 C10 C14 C15 -136.50(17)
N2 C10 C14 C13 -141.00(17)
C11 C10 C14 C13 -15.8(2)
C16 N3 C15 O4 2.0(3)
C16 N3 C15 C14 178.45(16)
C13 C14 C15 O4 -26.1(3)
C10 C14 C15 O4 90.7(2)
C13 C14 C15 N3 157.43(19)
C10 C14 C15 N3 -85.8(2)
C15 N3 C16 C17 -171.16(17)
C15 N3 C16 C18 68.9(2)
C15 N3 C16 C19 -53.5(2)
C20 N4 C19 O5 -8.9(3)
C20 N4 C19 C16 174.93(15)
N3 C16 C19 O5 147.61(17)
C17 C16 C19 O5 -95.1(2)
C18 C16 C19 O5 25.1(2)
N3 C16 C19 N4 -36.0(2)
C17 C16 C19 N4 81.3(2)
C18 C16 C19 N4 -158.55(16)
C19 N4 C20 C21 126.16(19)
C19 N4 C20 C24 -116.76(19)
N4 C20 C21 C22 107.49(18)
C24 C20 C21 C22 -13.1(2)
C20 C21 C22 C23 35.9(2)
C21 C22 C23 C24 -44.58(19)
C22 C23 C24 C25 161.00(16)
C22 C23 C24 C20 36.54(19)
N4 C20 C24 C25 97.37(18)
C21 C20 C24 C25 -139.96(16)
N4 C20 C24 C23 -137.11(16)
C21 C20 C24 C23 -14.45(19)
C26 N5 C25 O6 -4.4(3)
C26 N5 C25 C24 177.31(15)
C23 C24 C25 O6 -41.6(2)
C20 C24 C25 O6 78.7(2)
C23 C24 C25 N5 136.62(17)
C20 C24 C25 N5 -103.02(18)
C25 N5 C26 C28 -69.9(2)
C25 N5 C26 C29 51.7(2)
C25 N5 C26 C27 168.12(16)
C30 O8 C29 O7 7.0(3)
C30 O8 C29 C26 -177.82(16)
N5 C26 C29 O7 -148.17(18)
C28 C26 C29 O7 -25.3(3)
C27 C26 C29 O7 95.4(2)
N5 C26 C29 O8 36.7(2)
C28 C26 C29 O8 159.52(16)
C27 C26 C29 O8 -79.80(18)
C29 O8 C30 C31 148.20(17)
O8 C30 C31 C36 -62.4(2)
O8 C30 C31 C32 118.7(2)
C36 C31 C32 C33 1.4(3)
C30 C31 C32 C33 -179.7(2)
C31 C32 C33 C34 -0.6(4)
C32 C33 C34 C35 -1.0(4)
C33 C34 C35 C36 1.7(4)
C32 C31 C36 C35 -0.7(4)
C30 C31 C36 C35 -179.7(2)
C34 C35 C36 C31 -0.8(4)
